data_7026604
loop_
_publ_author_name
'Lian, Zhe'
'Xu, Xiaofeng'
'Sun, Hongjian'
'Chen, Yue'
'Zheng, Tingting'
'Li, Xiaoyan'

_publ_section_title
;
 Imine-assisted C-F bond activation using low-valent cobalt compounds
 supported by trimethylphosphine ligands and formation of novel organic
 fluorides.
;
_journal_issue 40
_journal_name_full 'Dalton transactions (Cambridge, England : 2003)'
_journal_page_first 9523
_journal_page_last 9529
_journal_paper_doi 10.1039/c0dt00526f
_journal_volume 39
_journal_year 2010
_chemical_formula_moiety 'C15 H28 Co F2 N P2 '
_chemical_formula_sum 'C15 H28 Co F2 N P2'
_chemical_formula_weight 381.25
_chemical_name_systematic
;
?
;
_space_group_IT_number 36
_symmetry_cell_setting orthorhombic
_symmetry_space_group_name_Hall 'C 2c -2'
_symmetry_space_group_name_H-M 'C m c 21'
_atom_sites_solution_hydrogens geom
_atom_sites_solution_primary direct
_atom_sites_solution_secondary difmap
_audit_creation_method SHELXL-97
_cell_angle_alpha 90.00
_cell_angle_beta 90.00
_cell_angle_gamma 90.00
_cell_formula_units_Z 4
_cell_length_a 13.136(3)
_cell_length_b 12.813(3)
_cell_length_c 11.417(2)
_cell_measurement_temperature 298(2)
_cell_volume 1921.6(7)
_computing_structure_refinement 'SHELXL-97 (Sheldrick, 1997)'
_computing_structure_solution 'SHELXS-97 (Sheldrick, 1990)'
_diffrn_ambient_temperature 298(2)
_diffrn_measured_fraction_theta_full 1.000
_diffrn_measured_fraction_theta_max 1.000
_diffrn_radiation_monochromator graphite
_diffrn_radiation_source 'fine-focus sealed tube'
_diffrn_radiation_type MoK\a
_diffrn_radiation_wavelength 0.71073
_diffrn_reflns_av_R_equivalents 0.0440
_diffrn_reflns_av_sigmaI/netI 0.0254
_diffrn_reflns_limit_h_max 17
_diffrn_reflns_limit_h_min -12
_diffrn_reflns_limit_k_max 15
_diffrn_reflns_limit_k_min -16
_diffrn_reflns_limit_l_max 14
_diffrn_reflns_limit_l_min -14
_diffrn_reflns_number 10489
_diffrn_reflns_theta_full 27.53
_diffrn_reflns_theta_max 27.53
_diffrn_reflns_theta_min 2.22
_exptl_absorpt_coefficient_mu 1.070
_exptl_absorpt_correction_type none
_exptl_crystal_colour red
_exptl_crystal_density_diffrn 1.318
_exptl_crystal_density_meas 1.318
_exptl_crystal_density_method 'not measured'
_exptl_crystal_description block
_exptl_crystal_F_000 800
_exptl_crystal_size_max 0.17
_exptl_crystal_size_mid 0.16
_exptl_crystal_size_min 0.12
_refine_diff_density_max 0.318
_refine_diff_density_min -0.196
_refine_diff_density_rms 0.035
_refine_ls_abs_structure_details 'Flack (1983), 1062 Friedel pairs'
_refine_ls_abs_structure_Flack -0.021(10)
_refine_ls_extinction_method none
_refine_ls_goodness_of_fit_ref 0.988
_refine_ls_hydrogen_treatment constr
_refine_ls_matrix_type full
_refine_ls_number_parameters 120
_refine_ls_number_reflns 2273
_refine_ls_number_restraints 1
_refine_ls_restrained_S_all 0.988
_refine_ls_R_factor_all 0.0281
_refine_ls_R_factor_gt 0.0232
_refine_ls_shift/su_max 0.004
_refine_ls_shift/su_mean 0.000
_refine_ls_structure_factor_coef Fsqd
_refine_ls_weighting_details 'calc w=1/[\s^2^(Fo^2^)+(0.0358P)^2^+0.0000P] where P=(Fo^2^+2Fc^2^)/3'
_refine_ls_weighting_scheme calc
_refine_ls_wR_factor_gt 0.0567
_refine_ls_wR_factor_ref 0.0584
_reflns_number_gt 1986
_reflns_number_total 2273
_reflns_threshold_expression >2sigma(I)
_cod_data_source_file c0dt00526f.txt
_cod_data_source_block test
_cod_original_sg_symbol_H-M Cmc2(1)
_cod_original_formula_sum 'C15 H28 Co F2 N P2 '
_cod_database_code 7026604

loop_
_symmetry_equiv_pos_as_xyz
'x, y, z'
'-x, -y, z+1/2'
'-x, y, z'
'x, -y, z+1/2'
'x+1/2, y+1/2, z'
'-x+1/2, -y+1/2, z+1/2'
'-x+1/2, y+1/2, z'
'x+1/2, -y+1/2, z+1/2'

loop_
_atom_site_label
_atom_site_type_symbol
_atom_site_fract_x
_atom_site_fract_y
_atom_site_fract_z
_atom_site_U_iso_or_equiv
_atom_site_adp_type
_atom_site_occupancy
_atom_site_symmetry_multiplicity
_atom_site_calc_flag
_atom_site_refinement_flags
C1 C 0.5000 0.7826(2) 0.7198(2) 0.0416(6) Uani 1 2 d S
C2 C 0.5000 0.73533(19) 0.6076(2) 0.0409(5) Uani 1 2 d S
C3 C 0.5000 0.7965(2) 0.5065(2) 0.0525(7) Uani 1 2 d S
C4 C 0.5000 0.9031(2) 0.5114(3) 0.0623(8) Uani 1 2 d S
H4 H 0.5000 0.9427 0.4431 0.075 Uiso 1 2 calc SR
C5 C 0.5000 0.9506(2) 0.6201(3) 0.0747(9) Uani 1 2 d S
H5 H 0.5000 1.0230 0.6248 0.090 Uiso 1 2 calc SR
C6 C 0.5000 0.8924(2) 0.7215(2) 0.0622(8) Uani 1 2 d S
H6 H 0.5000 0.9267 0.7932 0.075 Uiso 1 2 calc SR
C7 C 0.5000 0.62264(19) 0.60899(19) 0.0423(6) Uani 1 2 d S
H7 H 0.5000 0.5827 0.5410 0.051 Uiso 1 2 calc SR
C8 C 0.5000 0.46849(19) 0.7255(2) 0.0550(7) Uani 1 2 d S
H8A H 0.5649 0.4462 0.7550 0.082 Uiso 0.50 1 calc PR
H8B H 0.4876 0.4363 0.6509 0.082 Uiso 0.50 1 calc PR
H8C H 0.4475 0.4485 0.7795 0.082 Uiso 0.50 1 calc PR
C9 C 0.73739(19) 0.6218(3) 0.7358(3) 0.0978(9) Uani 1 1 d .
H9A H 0.7274 0.6587 0.6635 0.147 Uiso 1 1 calc R
H9B H 0.7130 0.5516 0.7277 0.147 Uiso 1 1 calc R
H9C H 0.8086 0.6207 0.7547 0.147 Uiso 1 1 calc R
C10 C 0.7302(2) 0.81384(17) 0.8534(4) 0.1040(9) Uani 1 1 d .
H10A H 0.7065 0.8535 0.9194 0.156 Uiso 1 1 calc R
H10B H 0.7145 0.8506 0.7824 0.156 Uiso 1 1 calc R
H10C H 0.8025 0.8043 0.8593 0.156 Uiso 1 1 calc R
C11 C 0.7163(2) 0.6233(3) 0.9826(2) 0.1005(10) Uani 1 1 d .
H11A H 0.7891 0.6302 0.9851 0.151 Uiso 1 1 calc R
H11B H 0.6985 0.5507 0.9809 0.151 Uiso 1 1 calc R
H11C H 0.6872 0.6553 1.0508 0.151 Uiso 1 1 calc R
C100 C 0.5000 0.7819(3) 0.9790(3) 0.0686(10) Uani 1 2 d S
H10D H 0.4316 0.8041 0.9948 0.103 Uiso 0.50 1 calc PR
H10E H 0.5411 0.8416 0.9602 0.103 Uiso 0.50 1 calc PR
H10F H 0.5274 0.7478 1.0469 0.103 Uiso 0.50 1 calc PR
N2 N 0.5000 0.58217(18) 0.71185(17) 0.0388(5) Uani 1 2 d S
P1 P 0.66772(4) 0.68698(3) 0.85201(6) 0.05536(15) Uani 1 1 d .
F100 F 0.5000 0.74926(15) 0.40030(14) 0.0767(5) Uani 1 2 d S
F200 F 0.5000 0.56611(12) 0.95055(12) 0.0498(4) Uani 1 2 d S
Co1 Co 0.5000 0.681919(18) 0.842654(13) 0.03692(9) Uani 1 2 d S

loop_
_atom_site_aniso_label
_atom_site_aniso_U_11
_atom_site_aniso_U_22
_atom_site_aniso_U_33
_atom_site_aniso_U_23
_atom_site_aniso_U_13
_atom_site_aniso_U_12
C1 0.0525(16) 0.0285(16) 0.0438(13) 0.0016(10) 0.000 0.000
C2 0.0460(14) 0.0408(14) 0.0360(10) 0.0062(10) 0.000 0.000
C3 0.0488(16) 0.0633(17) 0.0453(14) 0.0162(13) 0.000 0.000
C4 0.0673(19) 0.0564(17) 0.0633(17) 0.0316(15) 0.000 0.000
C5 0.092(2) 0.0328(15) 0.100(2) 0.0241(15) 0.000 0.000
C6 0.093(2) 0.0320(15) 0.0611(17) 0.0020(10) 0.000 0.000
C7 0.0551(15) 0.0414(13) 0.0306(10) -0.0027(9) 0.000 0.000
C8 0.089(2) 0.0336(15) 0.0421(13) -0.0023(9) 0.000 0.000
C9 0.0643(16) 0.119(3) 0.110(2) -0.0009(18) 0.0178(14) 0.0097(16)
C10 0.0907(17) 0.0872(17) 0.134(2) 0.0115(19) -0.022(2) -0.0437(12)
C11 0.0720(17) 0.135(2) 0.0946(19) 0.0458(19) -0.0314(14) -0.0159(17)
C100 0.105(3) 0.054(2) 0.0476(16) -0.0182(14) 0.000 0.000
N2 0.0534(14) 0.0271(11) 0.0360(11) -0.0005(7) 0.000 0.000
P1 0.0535(3) 0.0559(3) 0.0566(3) 0.0096(3) -0.0071(3) -0.00931(18)
F100 0.1044(14) 0.0865(13) 0.0390(7) 0.0162(8) 0.000 0.000
F200 0.0710(10) 0.0429(9) 0.0355(7) 0.0111(6) 0.000 0.000
Co1 0.05252(18) 0.02830(14) 0.02993(13) -0.00085(16) 0.000 0.000

loop_
_atom_type_symbol
_atom_type_description
_atom_type_scat_dispersion_real
_atom_type_scat_dispersion_imag
_atom_type_scat_source
C C 0.0033 0.0016 'International Tables Vol C Tables 4.2.6.8 and 6.1.1.4'
H H 0.0000 0.0000 'International Tables Vol C Tables 4.2.6.8 and 6.1.1.4'
N N 0.0061 0.0033 'International Tables Vol C Tables 4.2.6.8 and 6.1.1.4'
O O 0.0106 0.0060 'International Tables Vol C Tables 4.2.6.8 and 6.1.1.4'
P P 0.1023 0.0942 'International Tables Vol C Tables 4.2.6.8 and 6.1.1.4'
F F 0.0171 0.0103 'International Tables Vol C Tables 4.2.6.8 and 6.1.1.4'
Co Co 0.3494 0.9721 'International Tables Vol C Tables 4.2.6.8 and 6.1.1.4'

loop_
_geom_angle_atom_site_label_1
_geom_angle_atom_site_label_2
_geom_angle_atom_site_label_3
_geom_angle
_geom_angle_site_symmetry_3
C6 C1 C2 116.1(2) .
C6 C1 Co1 131.86(19) .
C2 C1 Co1 112.07(19) .
C3 C2 C1 120.5(2) .
C3 C2 C7 124.8(2) .
C1 C2 C7 114.7(2) .
F100 C3 C4 118.9(2) .
F100 C3 C2 119.3(2) .
C4 C3 C2 121.8(3) .
C3 C4 C5 118.5(2) .
C3 C4 H4 120.8 .
C5 C4 H4 120.8 .
C6 C5 C4 121.1(3) .
C6 C5 H5 119.5 .
C4 C5 H5 119.5 .
C5 C6 C1 122.0(3) .
C5 C6 H6 119.0 .
C1 C6 H6 119.0 .
N2 C7 C2 114.5(2) .
N2 C7 H7 122.8 .
C2 C7 H7 122.8 .
N2 C8 H8A 109.5 .
N2 C8 H8B 109.5 .
H8A C8 H8B 109.5 .
N2 C8 H8C 109.5 .
H8A C8 H8C 109.5 .
H8B C8 H8C 109.5 .
P1 C9 H9A 109.5 .
P1 C9 H9B 109.5 .
H9A C9 H9B 109.5 .
P1 C9 H9C 109.5 .
H9A C9 H9C 109.5 .
H9B C9 H9C 109.5 .
P1 C10 H10A 109.5 .
P1 C10 H10B 109.5 .
H10A C10 H10B 109.5 .
P1 C10 H10C 109.5 .
H10A C10 H10C 109.5 .
H10B C10 H10C 109.5 .
P1 C11 H11A 109.5 .
P1 C11 H11B 109.5 .
H11A C11 H11B 109.5 .
P1 C11 H11C 109.5 .
H11A C11 H11C 109.5 .
H11B C11 H11C 109.5 .
Co1 C100 H10D 109.5 .
Co1 C100 H10E 109.5 .
H10D C100 H10E 109.5 .
Co1 C100 H10F 109.5 .
H10D C100 H10F 109.5 .
H10E C100 H10F 109.5 .
C7 N2 C8 119.9(2) .
C7 N2 Co1 115.62(18) .
C8 N2 Co1 124.45(16) .
C11 P1 C9 102.48(13) .
C11 P1 C10 103.61(17) .
C9 P1 C10 100.94(18) .
C11 P1 Co1 112.20(9) .
C9 P1 Co1 117.03(10) .
C10 P1 Co1 118.47(10) .
C1 Co1 F200 172.32(10) .
C1 Co1 N2 83.17(11) .
F200 Co1 N2 89.14(7) .
C1 Co1 C100 97.91(11) .
F200 Co1 C100 89.77(12) .
N2 Co1 C100 178.91(13) .
C1 Co1 P1 90.901(17) .
F200 Co1 P1 89.524(14) .
N2 Co1 P1 93.203(17) .
C100 Co1 P1 86.787(17) .
C1 Co1 P1 90.901(17) 3_655
F200 Co1 P1 89.524(14) 3_655
N2 Co1 P1 93.203(17) 3_655
C100 Co1 P1 86.787(17) 3_655
P1 Co1 P1 173.51(4) 3_655

loop_
_geom_bond_atom_site_label_1
_geom_bond_atom_site_label_2
_geom_bond_distance
_geom_bond_site_symmetry_2
C1 C6 1.406(4) .
C1 C2 1.418(3) .
C1 Co1 1.906(3) .
C2 C3 1.395(3) .
C2 C7 1.444(4) .
C3 F100 1.355(3) .
C3 C4 1.367(4) .
C4 C5 1.382(5) .
C4 H4 0.9300 .
C5 C6 1.377(4) .
C5 H5 0.9300 .
C6 H6 0.9300 .
C7 N2 1.284(3) .
C7 H7 0.9300 .
C8 N2 1.465(3) .
C8 H8A 0.9600 .
C8 H8B 0.9600 .
C8 H8C 0.9600 .
C9 P1 1.815(3) .
C9 H9A 0.9600 .
C9 H9B 0.9600 .
C9 H9C 0.9600 .
C10 P1 1.821(2) .
C10 H10A 0.9600 .
C10 H10B 0.9600 .
C10 H10C 0.9600 .
C11 P1 1.815(2) .
C11 H11A 0.9600 .
C11 H11B 0.9600 .
C11 H11C 0.9600 .
C100 Co1 2.016(3) .
C100 H10D 0.9600 .
C100 H10E 0.9600 .
C100 H10F 0.9600 .
N2 Co1 1.966(2) .
P1 Co1 2.2068(7) .
F200 Co1 1.9285(15) .
Co1 P1 2.2068(7) 3_655
